data_9005691
loop_
_publ_author_name
'Palvadeau, P.'
'Meerschaut, A.'
'Orlandi, P.'
'Moelo, Y.'

_publ_section_title
;
 Lead-antimony sulfosalts from Tuscany (Italy). VII. Crystal structure of
 pellouxite, ~ (Cu,Ag)2Pb21Sb23S55ClO, an expanded monoclinic derivative
 of Ba12Bi24S48 hexagonal sub-type (zinkenite group)
;
_journal_name_full 'European Journal of Mineralogy'
_journal_page_first 845
_journal_page_last 855
_journal_paper_doi 10.1127/0935-1221/2004/0016-0845
_journal_volume 16
_journal_year 2004
_chemical_compound_source 'Tuscany, Italy'
_chemical_formula_sum 'Ag0.26 Cl0.5 Cu0.68 O0.5 Pb10.44 S27.5 Sb11.56'
_chemical_name_mineral Pellouxite
_space_group_IT_number 12
_symmetry_space_group_name_Hall '-C 2y'
_symmetry_space_group_name_H-M 'C 1 2/m 1'
_cell_angle_alpha 90
_cell_angle_beta 113.14
_cell_angle_gamma 90
_cell_length_a 55.824
_cell_length_b 4.0892
_cell_length_c 24.128
_cell_formula_units_Z 4
_cell_volume 5064.712
_database_code_amcsd 0007082
_exptl_crystal_density_diffrn 5.966
_cod_original_formula_sum 'Cu.68 Ag.26 Pb10.44 Sb11.56 S27.5 Cl.5 O.5'
_cod_database_code 9005691

loop_
_space_group_symop_operation_xyz
x,y,z
1/2+x,1/2+y,z
x,-y,z
1/2+x,1/2-y,z
-x,y,-z
1/2-x,1/2+y,-z
-x,-y,-z
1/2-x,1/2-y,-z

loop_
_atom_site_aniso_label
_atom_site_aniso_U_11
_atom_site_aniso_U_22
_atom_site_aniso_U_33
_atom_site_aniso_U_12
_atom_site_aniso_U_13
_atom_site_aniso_U_23
Cu1 0.05500 0.05500 0.02600 0.00000 0.02400 0.00000
Ag1 0.05500 0.05500 0.02600 0.00000 0.02400 0.00000
Pb1 0.03200 0.02600 0.03100 0.00000 0.01700 0.00000
Pb2 0.02700 0.02600 0.01600 0.00000 0.00800 0.00000
Pb3 0.02500 0.04400 0.02400 0.00000 0.01100 0.00000
Pb4 0.03000 0.01900 0.02600 0.00000 0.01800 0.00000
Pb5 0.02400 0.03200 0.02500 0.00000 0.00200 0.00000
Pb6 0.03300 0.04400 0.03400 0.00000 0.01300 0.00000
Pb7 0.05000 0.02700 0.01800 0.00000 0.01400 0.00000
Pb8 0.04000 0.04100 0.02900 0.00000 0.01700 0.00000
Pb9 0.02000 0.03200 0.04800 0.00000 0.00700 0.00000
Pb10 0.01500 0.02500 0.02100 0.00000 -0.00400 0.00000
Sb10 0.01500 0.02500 0.02100 0.00000 -0.00400 0.00000
Pb11 0.03000 0.05100 0.01200 -0.01500 0.00800 -0.01100
Sb11 0.03000 0.05100 0.01200 -0.01500 0.00800 -0.01100
Pb12 0.05200 0.05700 0.03200 0.00000 0.03200 0.00000
Sb12 0.05200 0.05700 0.03200 0.00000 0.03200 0.00000
Sb1 0.02000 0.03400 0.02200 0.00000 0.01100 0.00000
Sb2 0.02100 0.06300 0.02400 0.00000 -0.00100 0.00000
Sb3 0.02500 0.03600 0.01500 0.00000 -0.00200 0.00000
Sb4 0.02500 0.05800 0.03300 0.00000 0.01500 0.00000
Sb5 0.03000 0.04400 0.05000 0.00000 0.02600 0.00000
Sb6 0.02600 0.04500 0.02800 0.00000 0.01900 0.00000
Sb7 0.02300 0.01000 0.01200 -0.00700 0.00500 -0.00200
Sb8 0.02000 0.03100 0.01600 -0.00700 0.00800 -0.00600
Sb9 0.02300 0.03900 0.01800 -0.00700 0.01000 -0.00900
Sb13 0.03000 0.03100 0.04000 0.00800 -0.01300 -0.00500

loop_
_atom_site_label
_atom_site_fract_x
_atom_site_fract_y
_atom_site_fract_z
_atom_site_occupancy
_atom_site_U_iso_or_equiv
Cu1 0.13820 0.00000 0.18420 0.68000 0.04300
Ag1 0.14730 0.00000 0.18530 0.26000 0.04300
Pb1 0.10540 0.00000 0.27820 1.00000 0.02800
Pb2 0.10740 0.00000 0.60280 1.00000 0.02300
Pb3 -0.06400 0.00000 0.12520 1.00000 0.03000
Pb4 0.27360 0.50000 0.20890 1.00000 0.02300
Pb5 0.01790 0.00000 0.22200 1.00000 0.02900
Pb6 0.18600 0.50000 0.15080 1.00000 0.03700
Pb7 0.07030 0.00000 0.41490 1.00000 0.03100
Pb8 0.24760 0.50000 0.35080 1.00000 0.03500
Pb9 0.14490 0.00000 -0.03720 1.00000 0.03500
Pb10 0.14950 0.00000 0.78640 0.50000 0.02400
Sb10 0.14270 0.00000 0.79110 0.50000 0.02400
Pb11 0.10270 0.53900 0.05240 0.22000 0.03100
Sb11 0.09940 0.56800 0.03890 0.28000 0.03100
Pb12 0.28530 0.00000 0.51910 0.50000 0.04200
Sb12 0.28500 0.00000 0.50520 0.50000 0.04200
Sb1 0.18050 0.50000 0.61820 1.00000 0.02500
Sb2 0.14260 0.50000 0.44960 1.00000 0.03900
Sb3 0.22140 0.00000 0.05440 1.00000 0.02900
Sb4 0.07740 0.50000 0.71610 1.00000 0.03800
Sb5 0.03670 0.50000 0.52580 1.00000 0.03800
Sb6 -0.00660 0.50000 0.34360 1.00000 0.03100
Sb7 0.29920 0.05400 0.08770 0.50000 0.01600
Sb8 0.05660 0.57700 0.12080 0.50000 0.02200
Sb9 -0.02010 0.58380 0.04900 0.50000 0.02600
Sb13 0.17890 0.55310 0.32390 0.50000 0.04200
S1 0.10380 0.50000 -0.05820 1.00000 0.02400
S2 0.11800 0.50000 0.69660 1.00000 0.01900
S3 0.05890 0.50000 0.22240 1.00000 0.01900
S4 0.23820 0.00000 0.43230 1.00000 0.02100
S5 0.22560 0.00000 0.15850 1.00000 0.02400
S6 0.27240 0.00000 0.30870 1.00000 0.01700
S7 0.20490 0.00000 0.55240 1.00000 0.02600
S8 0.03350 0.50000 0.32650 1.00000 0.01800
S9 0.10050 0.50000 0.36770 1.00000 0.01800
S10 0.07760 0.50000 0.51130 1.00000 0.01800
S11 0.30630 0.00000 0.19390 1.00000 0.01700
S12 0.09770 0.00000 0.79240 1.00000 0.02300
S13 0.08900 0.00000 0.14530 1.00000 0.02800
S14 -0.02280 0.50000 0.14760 1.00000 0.02200
S15 -0.05940 0.00000 0.01350 1.00000 0.02300
S16 0.14130 0.00000 0.08810 1.00000 0.04700
S17 0.18310 0.50000 0.03300 1.00000 0.02900
S18 0.05820 0.00000 0.61560 1.00000 0.03000
S19 0.25580 0.50000 0.07620 1.00000 0.02700
S20 0.12960 0.00000 0.50170 1.00000 0.02500
S21 -0.02570 0.00000 0.26880 1.00000 0.02900
S22 0.17100 0.00000 0.67630 1.00000 0.02400
S23 0.13790 0.50000 0.23880 1.00000 0.02300
S24 0.01530 0.00000 0.08760 1.00000 0.03000
S25 0.01860 0.00000 0.44180 1.00000 0.03800
S26 0.16090 0.00000 0.37940 1.00000 0.04000
S27 0.15040 0.50000 0.87330 1.00000 0.04000
S28 0.19410 0.00000 0.26370 0.50000 0.03100
Cl 0.19940 0.00000 0.26540 0.50000 0.03100
O1 0.31540 0.50000 0.09250 0.50000 0.02200

loop_
_cod_related_entry_id
_cod_related_entry_database
_cod_related_entry_code
1 AMCSD 0007082
